data_7018244
loop_
_publ_author_name
'Constable, Edwin C.'
'Hostettler, Nik'
'Housecroft, Catherine E.'
'Kopecky, Peter'
'Neuburger, Markus'
'Zampese, Jennifer A.'

_publ_section_title
;
 2,2':6',2''-Terpyridine substituted in the 4'-position by the
 solubilizing and sterically demanding tert-butyl group: a surprisingly
 new ligand.
;
_journal_issue 10
_journal_name_full 'Dalton transactions (Cambridge, England : 2003)'
_journal_page_first 2890
_journal_page_last 2897
_journal_paper_doi 10.1039/c2dt12142e
_journal_volume 41
_journal_year 2012
_chemical_formula_moiety 'C38 H38 N6 Zn, 2(F6 P)'
_chemical_formula_sum 'C38 H38 F12 N6 P2 Zn'
_chemical_formula_weight 934.06
_space_group_IT_number 60
_symmetry_cell_setting orthorhombic
_symmetry_space_group_name_Hall '-P 2n 2ab'
_symmetry_space_group_name_H-M 'P b c n'
_atom_sites_solution_hydrogens difmap
_atom_sites_solution_primary direct
_audit_creation_date 11-10-15
_audit_creation_method CRYSTALS_ver_14.23
_cell_angle_alpha 90
_cell_angle_beta 90
_cell_angle_gamma 90
_cell_formula_units_Z 4
_cell_length_a 18.2002(11)
_cell_length_b 12.1791(6)
_cell_length_c 18.2223(10)
_cell_measurement_reflns_used 4769
_cell_measurement_temperature 123
_cell_measurement_theta_max 28
_cell_measurement_theta_min 4
_cell_volume 4039.2(4)
_computing_cell_refinement 'Apex2 (Bruker AXS, 2006)'
_computing_data_collection 'Apex2 (Bruker AXS, 2006)'
_computing_data_reduction 'Apex2 (Bruker AXS, 2006)'
_computing_molecular_graphics 'CAMERON (Watkin et al., 1996)'
_computing_publication_material 'CRYSTALS (Betteridge et al., 2003)'
_computing_structure_refinement 'CRYSTALS (Betteridge et al., 2003)'
_computing_structure_solution 'SIR92 (Altomare et al., 1994)'
_diffrn_ambient_temperature 123
_diffrn_measured_fraction_theta_full 0.998
_diffrn_measured_fraction_theta_max 0.998
_diffrn_measurement_device Area
_diffrn_measurement_device_type 'Bruker Kappa Apex2'
_diffrn_measurement_method '\f & \w scans'
_diffrn_radiation_monochromator graphite
_diffrn_radiation_type 'Mo K\a'
_diffrn_radiation_wavelength 0.71073
_diffrn_reflns_av_R_equivalents 0.079
_diffrn_reflns_limit_h_max 23
_diffrn_reflns_limit_h_min -23
_diffrn_reflns_limit_k_max 16
_diffrn_reflns_limit_k_min -16
_diffrn_reflns_limit_l_max 23
_diffrn_reflns_limit_l_min -23
_diffrn_reflns_number 37329
_diffrn_reflns_theta_full 27.887
_diffrn_reflns_theta_max 27.887
_diffrn_reflns_theta_min 2.012
_diffrn_standards_number 0
_exptl_absorpt_coefficient_mu 0.780
_exptl_absorpt_correction_T_max 0.98
_exptl_absorpt_correction_T_min 0.95
_exptl_absorpt_correction_type multi-scan
_exptl_absorpt_process_details 'SADABS (Siemens, 1996)'
_exptl_crystal_colour colourless
_exptl_crystal_density_diffrn 1.536
_exptl_crystal_density_method 'not measured'
_exptl_crystal_description prism
_exptl_crystal_F_000 1904
_exptl_crystal_size_max 0.160
_exptl_crystal_size_mid 0.070
_exptl_crystal_size_min 0.020
_refine_diff_density_max 0.56
_refine_diff_density_min -0.56
_refine_ls_extinction_method None
_refine_ls_goodness_of_fit_ref 1.1218
_refine_ls_hydrogen_treatment constr
_refine_ls_matrix_type full
_refine_ls_number_parameters 368
_refine_ls_number_reflns 3468
_refine_ls_number_restraints 279
_refine_ls_R_factor_all 0.1007
_refine_ls_R_factor_gt 0.0500
_refine_ls_shift/su_max 0.0027690
_refine_ls_shift/su_mean 0.0003116
_refine_ls_structure_factor_coef F
_refine_ls_weighting_details
;
Method, part 1, Chebychev polynomial, (Watkin, 1994, Prince, 1982)
[weight] = 1.0/[A~0~*T~0~(x)+A~1~*T~1~(x) ... +A~n-1~]*T~n-1~(x)]
where A~i~ are the Chebychev coefficients listed below and x= Fcalc/Fmax
Method = Robust Weighting (Prince, 1982)
W = [weight] * [1-(deltaF/6*sigmaF)^2^]^2^
A~i~ are:
0.467 0.518 0.290
;
_refine_ls_weighting_scheme calc
_refine_ls_wR_factor_all 0.0694
_refine_ls_wR_factor_gt 0.0407
_refine_ls_wR_factor_ref 0.0444
_reflns_limit_h_max 23
_reflns_limit_h_min 0
_reflns_limit_k_max 16
_reflns_limit_k_min 0
_reflns_limit_l_max 23
_reflns_limit_l_min 0
_reflns_number_gt 2849
_reflns_number_total 4802
_reflns_threshold_expression I>2.0\s(I)
_oxford_diffrn_Wilson_B_factor 0.00
_oxford_diffrn_Wilson_scale 0.00
_oxford_refine_ls_r_factor_ref 0.0638
_oxford_refine_ls_scale 0.06491(12)
_oxford_reflns_number_all 4787
_oxford_reflns_threshold_expression_ref I>1.0\s(I)
_oxford_structure_analysis_title 'nho131_123k_0ma in Pbcn'
_cod_data_source_file c2dt12142e.txt
_cod_data_source_block Zn
_cod_depositor_comments
;
The following automatic conversions were performed:

'_symmetry_cell_setting' value 'Orthorhombic' changed to
'orthorhombic' according to
/home/saulius/struct/CIF-dictionaries/cif_core.dic dictionary named
'cif_core.dic' version 2.4.1 from
2010-06-29.

'_atom_sites_solution_primary' value 'Direct' changed to
'direct' according to
/home/saulius/struct/CIF-dictionaries/cif_core.dic dictionary named
'cif_core.dic' version 2.4.1 from 2010-06-29.

Automatic conversion script
Id: cif_fix_values 1715 2011-07-08 13:25:40Z adriana 
;
_cod_database_code 7018244

loop_
_symmetry_equiv_pos_as_xyz
x,y,z
-x,-y,-z
-x+1/2,y+1/2,z
x+1/2,-y+1/2,-z
x,-y,z+1/2
-x,y,-z+1/2
-x+1/2,-y+1/2,z+1/2
x+1/2,y+1/2,-z+1/2

loop_
_atom_site_label
_atom_site_type_symbol
_atom_site_fract_x
_atom_site_fract_y
_atom_site_fract_z
_atom_site_U_iso_or_equiv
_atom_site_occupancy
_atom_site_adp_type
_atom_site_refinement_flags_posn
_atom_site_refinement_flags_adp
_atom_site_refinement_flags_occupancy
_atom_site_disorder_assembly
_atom_site_disorder_group
Zn1 Zn 0.5000 0.12542(4) 0.7500 0.0194 1.0000 Uani S T . . .
N1 N 0.52360(12) 0.0063(2) 0.66241(13) 0.0213 1.0000 Uani . . . . .
N2 N 0.61348(11) 0.13034(19) 0.73795(11) 0.0184 1.0000 Uani . . . . .
N3 N 0.53659(12) 0.2477(2) 0.82978(13) 0.0214 1.0000 Uani . . . . .
C1 C 0.47472(16) -0.0528(3) 0.62455(17) 0.0261 1.0000 Uani . . . . .
C2 C 0.49309(19) -0.1164(3) 0.56460(17) 0.0331 1.0000 Uani . . . . .
C3 C 0.56555(17) -0.1177(3) 0.54172(17) 0.0309 1.0000 Uani . . . . .
C4 C 0.61713(16) -0.0559(2) 0.57978(16) 0.0280 1.0000 Uani . . . . .
C5 C 0.59438(15) 0.0042(2) 0.64042(15) 0.0209 1.0000 Uani . . . . .
C6 C 0.64623(14) 0.0695(2) 0.68628(15) 0.0196 1.0000 Uani . . . . .
C7 C 0.72156(14) 0.0685(2) 0.67778(15) 0.0204 1.0000 Uani . . . . .
C8 C 0.76542(13) 0.1350(2) 0.72279(14) 0.0208 1.0000 Uani D U . . .
C9 C 0.72948(14) 0.1966(3) 0.77664(16) 0.0224 1.0000 Uani . . . . .
C10 C 0.65338(15) 0.1931(2) 0.78230(16) 0.0220 1.0000 Uani . . . . .
C11 C 0.60983(15) 0.2597(2) 0.83564(15) 0.0207 1.0000 Uani . . . . .
C12 C 0.64171(16) 0.3293(2) 0.88673(15) 0.0230 1.0000 Uani . . . . .
C13 C 0.59611(17) 0.3892(2) 0.93304(16) 0.0270 1.0000 Uani . . . . .
C14 C 0.52132(16) 0.3782(3) 0.92653(17) 0.0290 1.0000 Uani . . . . .
C15 C 0.49319(17) 0.3070(2) 0.87385(16) 0.0272 1.0000 Uani . . . . .
C16 C 0.84985(15) 0.1303(2) 0.71875(14) 0.0258 0.727(10) Uani D U P 1 1
C17 C 0.8771(2) 0.0347(6) 0.7642(4) 0.0595 0.727(10) Uani D U P 1 1
C18 C 0.8823(2) 0.2379(5) 0.7490(3) 0.0414 0.727(10) Uani D U P 1 1
C19 C 0.8743(2) 0.1152(5) 0.6380(3) 0.0356 0.727(10) Uani D U P 1 1
C116 C 0.8491(4) 0.1422(6) 0.7201(3) 0.0261 0.273(10) Uani D U P 1 2
C117 C 0.8813(5) 0.0896(15) 0.7890(8) 0.0590 0.273(10) Uani D U P 1 2
C118 C 0.8772(6) 0.0818(12) 0.6525(7) 0.0416 0.273(10) Uani D U P 1 2
C119 C 0.8722(5) 0.2618(9) 0.7164(9) 0.0350 0.273(10) Uani D U P 1 2
P1 P 0.69060(19) 0.2971(2) 0.4936(2) 0.0297 0.605(6) Uani D U P 2 1
F1 F 0.6918(3) 0.3875(5) 0.5572(3) 0.0619 0.605(6) Uani D U P 2 1
F2 F 0.6467(3) 0.2156(5) 0.5461(4) 0.0368 0.605(6) Uani D U P 2 1
F3 F 0.6891(3) 0.2057(5) 0.4294(4) 0.0328 0.605(6) Uani D U P 2 1
F4 F 0.7345(3) 0.3786(5) 0.4408(3) 0.0623 0.605(6) Uani D U P 2 1
F5 F 0.6139(3) 0.3461(4) 0.4640(3) 0.0384 0.605(6) Uani D U P 2 1
F6 F 0.7665(3) 0.2484(4) 0.5230(3) 0.0443 0.605(6) Uani D U P 2 1
P101 P 0.6942(3) 0.2824(4) 0.5061(3) 0.0291 0.395(6) Uani D U P 2 2
F101 F 0.7081(4) 0.3455(7) 0.5828(4) 0.0617 0.395(6) Uani D U P 2 2
F102 F 0.6386(5) 0.2001(7) 0.5464(6) 0.0362 0.395(6) Uani D U P 2 2
F103 F 0.6801(5) 0.2193(8) 0.4295(6) 0.0320 0.395(6) Uani D U P 2 2
F104 F 0.7498(5) 0.3645(8) 0.4657(5) 0.0620 0.395(6) Uani D U P 2 2
F105 F 0.6277(4) 0.3632(7) 0.4885(4) 0.0402 0.395(6) Uani D U P 2 2
F106 F 0.7613(5) 0.2007(6) 0.5239(5) 0.0443 0.395(6) Uani D U P 2 2
H11 H 0.4258 -0.0506 0.6396 0.0302 1.0000 Uiso R . . . .
H21 H 0.4580 -0.1572 0.5400 0.0383 1.0000 Uiso R . . . .
H31 H 0.5796 -0.1588 0.5013 0.0356 1.0000 Uiso R . . . .
H41 H 0.6663 -0.0542 0.5647 0.0322 1.0000 Uiso R . . . .
H71 H 0.7432 0.0256 0.6424 0.0238 1.0000 Uiso R . . . .
H91 H 0.7563 0.2398 0.8093 0.0262 1.0000 Uiso R . . . .
H121 H 0.6923 0.3359 0.8900 0.0271 1.0000 Uiso R . . . .
H131 H 0.6168 0.4370 0.9678 0.0310 1.0000 Uiso R . . . .
H141 H 0.4901 0.4173 0.9570 0.0342 1.0000 Uiso R . . . .
H151 H 0.4423 0.2987 0.8691 0.0318 1.0000 Uiso R . . . .
H171 H 0.9301 0.0304 0.7624 0.0811 0.727(10) Uiso R . P 1 1
H173 H 0.8614 0.0426 0.8146 0.0807 0.727(10) Uiso R . P 1 1
H172 H 0.8572 -0.0320 0.7444 0.0808 0.727(10) Uiso R . P 1 1
H181 H 0.9334 0.2405 0.7362 0.0620 0.727(10) Uiso R . P 1 1
H182 H 0.8772 0.2398 0.8016 0.0618 0.727(10) Uiso R . P 1 1
H183 H 0.8567 0.2999 0.7273 0.0620 0.727(10) Uiso R . P 1 1
H191 H 0.9267 0.1138 0.6362 0.0549 0.727(10) Uiso R . P 1 1
H192 H 0.8578 0.1752 0.6079 0.0547 0.727(10) Uiso R . P 1 1
H193 H 0.8558 0.0465 0.6187 0.0549 0.727(10) Uiso R . P 1 1
H1171 H 0.9341 0.0919 0.7870 0.0810 0.273(10) Uiso R . P 1 2
H1172 H 0.8650 0.1294 0.8316 0.0809 0.273(10) Uiso R . P 1 2
H1173 H 0.8652 0.0147 0.7929 0.0810 0.273(10) Uiso R . P 1 2
H1182 H 0.9271 0.1034 0.6434 0.0610 0.273(10) Uiso R . P 1 2
H1181 H 0.8752 0.0039 0.6608 0.0609 0.273(10) Uiso R . P 1 2
H1183 H 0.8476 0.1007 0.6106 0.0611 0.273(10) Uiso R . P 1 2
H1192 H 0.9248 0.2662 0.7145 0.0540 0.273(10) Uiso R . P 1 2
H1191 H 0.8545 0.3004 0.7589 0.0540 0.273(10) Uiso R . P 1 2
H1193 H 0.8520 0.2943 0.6729 0.0540 0.273(10) Uiso R . P 1 2

loop_
_atom_site_aniso_label
_atom_site_aniso_U_11
_atom_site_aniso_U_22
_atom_site_aniso_U_33
_atom_site_aniso_U_23
_atom_site_aniso_U_13
_atom_site_aniso_U_12
Zn1 0.01249(17) 0.0216(2) 0.0242(2) 0.0000 0.0021(2) 0.0000
N1 0.0168(9) 0.0222(12) 0.0250(12) 0.0015(11) 0.0013(9) -0.0031(9)
N2 0.0158(9) 0.0179(10) 0.0214(13) -0.0008(10) -0.0002(8) -0.0015(9)
N3 0.0182(12) 0.0226(12) 0.0233(12) -0.0014(10) 0.0036(9) 0.0004(9)
C1 0.0201(12) 0.0284(16) 0.0298(15) -0.0019(14) -0.0014(12) -0.0047(12)
C2 0.0348(17) 0.0294(15) 0.0351(15) -0.0072(15) -0.0079(15) -0.0075(15)
C3 0.0383(17) 0.0266(15) 0.0279(15) -0.0073(14) 0.0015(13) 0.0006(14)
C4 0.0238(14) 0.0274(15) 0.0327(17) -0.0084(14) 0.0059(12) -0.0024(12)
C5 0.0200(13) 0.0166(13) 0.0260(14) 0.0014(11) 0.0018(11) -0.0020(10)
C6 0.0186(13) 0.0183(14) 0.0220(14) 0.0005(11) 0.0005(11) 0.0002(10)
C7 0.0166(12) 0.0220(14) 0.0225(14) -0.0026(12) -0.0001(11) 0.0022(10)
C8 0.0151(12) 0.0221(14) 0.0251(12) 0.0042(12) -0.0001(9) 0.0022(11)
C9 0.0168(12) 0.0264(15) 0.0239(13) -0.0051(12) -0.0012(10) -0.0017(11)
C10 0.0185(13) 0.0232(14) 0.0245(13) -0.0004(13) -0.0011(11) 0.0030(11)
C11 0.0215(13) 0.0199(14) 0.0208(13) -0.0001(11) 0.0003(11) 0.0006(11)
C12 0.0223(14) 0.0242(14) 0.0224(14) 0.0002(12) -0.0021(11) 0.0024(11)
C13 0.0379(16) 0.0212(15) 0.0220(13) -0.0024(12) -0.0040(12) 0.0016(12)
C14 0.0333(15) 0.0234(14) 0.0304(15) -0.0026(16) 0.0071(11) 0.0051(13)
C15 0.0223(15) 0.0271(14) 0.0323(14) -0.0033(12) 0.0074(13) 0.0027(13)
C16 0.0128(12) 0.0360(18) 0.0287(14) 0.0072(16) -0.0001(12) 0.0008(14)
C17 0.036(2) 0.078(5) 0.064(5) 0.042(4) 0.016(2) 0.028(3)
C18 0.0232(19) 0.066(3) 0.035(3) -0.004(3) 0.000(2) -0.011(2)
C19 0.0183(18) 0.051(3) 0.038(3) -0.003(2) 0.0094(17) 0.000(2)
C116 0.0132(18) 0.0360(19) 0.0290(19) 0.008(2) 0.0002(18) 0.0019(19)
C117 0.036(3) 0.078(5) 0.063(5) 0.041(4) 0.016(3) 0.030(3)
C118 0.023(3) 0.067(3) 0.035(3) -0.005(3) 0.000(3) -0.008(3)
C119 0.018(2) 0.049(3) 0.038(3) -0.002(3) 0.011(2) -0.002(3)
P1 0.0223(8) 0.0297(9) 0.0371(13) -0.0055(9) 0.0047(8) -0.0028(7)
F1 0.042(2) 0.066(4) 0.078(4) -0.047(3) 0.000(2) -0.003(2)
F2 0.0384(17) 0.0417(19) 0.0305(13) 0.0029(14) 0.0057(13) -0.0082(14)
F3 0.0262(17) 0.0440(19) 0.0282(12) -0.0074(13) 0.0019(13) -0.0017(13)
F4 0.054(3) 0.053(2) 0.080(4) 0.006(3) 0.021(3) -0.025(2)
F5 0.029(2) 0.0329(19) 0.054(3) -0.004(2) -0.0068(18) 0.0029(15)
F6 0.0290(15) 0.056(4) 0.0477(15) -0.019(3) -0.0091(12) 0.009(2)
P101 0.0211(10) 0.0319(13) 0.0344(15) -0.0066(11) 0.0012(10) -0.0039(10)
F101 0.043(3) 0.067(4) 0.075(4) -0.044(3) 0.000(2) -0.008(2)
F102 0.0364(19) 0.042(2) 0.0306(15) 0.0014(17) 0.0049(16) -0.0085(15)
F103 0.0237(18) 0.046(2) 0.0268(15) -0.0064(16) 0.0033(15) -0.0020(15)
F104 0.054(3) 0.054(3) 0.078(4) 0.004(3) 0.020(3) -0.027(2)
F105 0.032(2) 0.036(2) 0.052(4) -0.004(2) -0.006(2) 0.0042(19)
F106 0.0305(18) 0.056(4) 0.0463(17) -0.014(3) -0.0077(15) 0.013(3)

loop_
_atom_type_symbol
_atom_type_scat_dispersion_real
_atom_type_scat_dispersion_imag
_atom_type_scat_Cromer_Mann_a1
_atom_type_scat_Cromer_Mann_b1
_atom_type_scat_Cromer_Mann_a2
_atom_type_scat_Cromer_Mann_b2
_atom_type_scat_Cromer_Mann_a3
_atom_type_scat_Cromer_Mann_b3
_atom_type_scat_Cromer_Mann_a4
_atom_type_scat_Cromer_Mann_b4
_atom_type_scat_Cromer_Mann_c
_atom_type_scat_source
C 0.0033 0.0016 2.3100 20.8439 1.0200 10.2075 1.5886 0.5687 0.8650 51.6512 0.2156 'International Tables Vol C 4.2.6.8 and 6.1.1.4'
H 0.0000 0.0000 0.4930 10.5109 0.3229 26.1257 0.1402 3.1424 0.0408 57.7998 0.0030 'International Tables Vol C 4.2.6.8 and 6.1.1.4'
N 0.0061 0.0033 12.2126 0.0057 3.1322 9.8933 2.0125 28.9975 1.1663 0.5826 -11.5290 'International Tables Vol C 4.2.6.8 and 6.1.1.4'
F 0.0171 0.0103 3.5392 10.2825 2.6412 4.2944 1.5170 0.2615 1.0243 26.1476 0.2776 'International Tables Vol C 4.2.6.8 and 6.1.1.4'
P 0.1023 0.0942 6.4345 1.9067 4.1791 27.1570 1.7800 0.5260 1.4908 68.1645 1.1149 'International Tables Vol C 4.2.6.8 and 6.1.1.4'
Zn 0.2839 1.4301 14.0743 3.2655 7.0318 0.2333 5.1652 10.3163 2.4100 58.7097 1.3041 'International Tables Vol C 4.2.6.8 and 6.1.1.4'

loop_
_geom_angle_atom_site_label_1
_geom_angle_site_symmetry_1
_geom_angle_atom_site_label_2
_geom_angle_atom_site_label_3
_geom_angle_site_symmetry_3
_geom_angle
_geom_angle_publ_flag
N1 6_656 Zn1 N3 6_656 150.80(8) yes
N1 6_656 Zn1 N2 6_656 75.42(8) yes
N3 6_656 Zn1 N2 6_656 75.39(8) yes
N1 6_656 Zn1 N1 . 97.43(12) yes
N3 6_656 Zn1 N1 . 91.52(9) yes
N2 6_656 Zn1 N1 . 106.85(9) yes
N1 6_656 Zn1 N2 . 106.85(9) yes
N3 6_656 Zn1 N2 . 102.30(8) yes
N2 6_656 Zn1 N2 . 176.69(13) yes
N1 . Zn1 N2 . 75.42(8) yes
N1 6_656 Zn1 N3 . 91.52(9) yes
N3 6_656 Zn1 N3 . 94.07(13) yes
N2 6_656 Zn1 N3 . 102.30(8) yes
N1 . Zn1 N3 . 150.80(8) yes
N2 . Zn1 N3 . 75.39(8) yes
Zn1 . N1 C1 . 126.9(2) yes
Zn1 . N1 C5 . 114.46(19) yes
C1 . N1 C5 . 118.2(3) yes
Zn1 . N2 C6 . 120.07(17) yes
Zn1 . N2 C10 . 119.71(18) yes
C6 . N2 C10 . 120.2(2) yes
Zn1 . N3 C11 . 115.41(18) yes
Zn1 . N3 C15 . 125.97(19) yes
C11 . N3 C15 . 118.6(3) yes
N1 . C1 C2 . 123.3(3) yes
N1 . C1 H11 . 117.9 no
C2 . C1 H11 . 118.8 no
C1 . C2 C3 . 118.4(3) yes
C1 . C2 H21 . 121.2 no
C3 . C2 H21 . 120.4 no
C2 . C3 C4 . 119.2(3) yes
C2 . C3 H31 . 120.6 no
C4 . C3 H31 . 120.2 no
C3 . C4 C5 . 118.8(3) yes
C3 . C4 H41 . 120.8 no
C5 . C4 H41 . 120.4 no
C4 . C5 N1 . 122.0(3) yes
C4 . C5 C6 . 122.6(2) yes
N1 . C5 C6 . 115.4(2) yes
C5 . C6 N2 . 114.1(2) yes
C5 . C6 C7 . 124.2(3) yes
N2 . C6 C7 . 121.8(2) yes
C6 . C7 C8 . 119.6(3) yes
C6 . C7 H71 . 120.7 no
C8 . C7 H71 . 119.7 no
C7 . C8 C9 . 117.0(2) yes
C7 . C8 C16 . 121.2(2) yes
C9 . C8 C16 . 121.4(2) yes
C7 . C8 C9 . 117.0(2) yes
C7 . C8 C116 . 125.6(3) yes
C9 . C8 C116 . 117.3(3) yes
C8 . C9 C10 . 120.1(3) yes
C8 . C9 H91 . 120.4 no
C10 . C9 H91 . 119.5 no
C9 . C10 N2 . 121.2(3) yes
C9 . C10 C11 . 124.1(3) yes
N2 . C10 C11 . 114.7(2) yes
C10 . C11 N3 . 114.5(2) yes
C10 . C11 C12 . 123.2(2) yes
N3 . C11 C12 . 122.3(3) yes
C11 . C12 C13 . 118.6(3) yes
C11 . C12 H121 . 120.8 no
C13 . C12 H121 . 120.6 no
C12 . C13 C14 . 119.2(3) yes
C12 . C13 H131 . 119.7 no
C14 . C13 H131 . 121.1 no
C13 . C14 C15 . 119.0(3) yes
C13 . C14 H141 . 120.4 no
C15 . C14 H141 . 120.5 no
C14 . C15 N3 . 122.2(3) yes
C14 . C15 H151 . 119.7 no
N3 . C15 H151 . 118.0 no
C8 . C16 C17 . 109.22(9) yes
C8 . C16 C18 . 109.54(9) yes
C17 . C16 C18 . 109.52(9) yes
C8 . C16 C19 . 109.71(9) yes
C17 . C16 C19 . 109.51(9) yes
C18 . C16 C19 . 109.33(9) yes
C16 . C17 H171 . 110.5 no
C16 . C17 H173 . 110.3 no
H171 . C17 H173 . 109.4 no
C16 . C17 H172 . 108.9 no
H171 . C17 H172 . 108.5 no
H173 . C17 H172 . 109.3 no
C16 . C18 H181 . 108.2 no
C16 . C18 H182 . 109.8 no
H181 . C18 H182 . 109.5 no
C16 . C18 H183 . 109.4 no
H181 . C18 H183 . 109.9 no
H182 . C18 H183 . 110.0 no
C16 . C19 H191 . 108.9 no
C16 . C19 H192 . 111.1 no
H191 . C19 H192 . 107.8 no
C16 . C19 H193 . 110.4 no
H191 . C19 H193 . 108.7 no
H192 . C19 H193 . 109.9 no
C8 . C116 C117 . 109.45(9) yes
C8 . C116 C118 . 109.51(9) yes
C117 . C116 C118 . 109.46(9) yes
C8 . C116 C119 . 109.47(9) yes
C117 . C116 C119 . 109.46(9) yes
C118 . C116 C119 . 109.48(9) yes
C116 . C117 H1171 . 109.9 no
C116 . C117 H1172 . 109.4 no
H1171 . C117 H1172 . 109.0 no
C116 . C117 H1173 . 110.0 no
H1171 . C117 H1173 . 109.6 no
H1172 . C117 H1173 . 109.0 no
C116 . C118 H1182 . 109.0 no
C116 . C118 H1181 . 109.7 no
H1182 . C118 H1181 . 109.5 no
C116 . C118 H1183 . 109.7 no
H1182 . C118 H1183 . 109.2 no
H1181 . C118 H1183 . 109.8 no
C116 . C119 H1192 . 109.4 no
C116 . C119 H1191 . 109.9 no
H1192 . C119 H1191 . 109.5 no
C116 . C119 H1193 . 109.1 no
H1192 . C119 H1193 . 109.3 no
H1191 . C119 H1193 . 109.6 no
F1 . P1 F2 . 90.03(7) yes
F1 . P1 F3 . 179.80(7) yes
F2 . P1 F3 . 89.83(7) yes
F1 . P1 F4 . 90.13(7) yes
F2 . P1 F4 . 179.83(7) yes
F3 . P1 F4 . 90.00(7) yes
F1 . P1 F5 . 90.01(7) yes
F2 . P1 F5 . 89.88(8) yes
F3 . P1 F5 . 89.85(7) yes
F4 . P1 F5 . 90.07(8) yes
F1 . P1 F6 . 90.10(7) yes
F2 . P1 F6 . 90.08(8) yes
F3 . P1 F6 . 90.04(7) yes
F4 . P1 F6 . 89.97(8) yes
F5 . P1 F6 . 179.89(7) yes
F101 . P101 F102 . 90.03(7) yes
F101 . P101 F103 . 179.85(7) yes
F102 . P101 F103 . 89.86(7) yes
F101 . P101 F104 . 90.10(7) yes
F102 . P101 F104 . 179.87(7) yes
F103 . P101 F104 . 90.01(7) yes
F101 . P101 F105 . 90.01(8) yes
F102 . P101 F105 . 89.91(8) yes
F103 . P101 F105 . 89.89(8) yes
F104 . P101 F105 . 90.08(8) yes
F101 . P101 F106 . 90.08(8) yes
F102 . P101 F106 . 90.00(8) yes
F103 . P101 F106 . 90.01(8) yes
F104 . P101 F106 . 90.00(8) yes
F105 . P101 F106 . 179.87(7) yes

loop_
_geom_bond_atom_site_label_1
_geom_bond_atom_site_label_2
_geom_bond_site_symmetry_2
_geom_bond_distance
_geom_bond_publ_flag
Zn1 N1 6_656 2.200(2) yes
Zn1 N3 6_656 2.185(2) yes
Zn1 N2 6_656 2.078(2) yes
Zn1 N1 . 2.200(2) yes
Zn1 N2 . 2.078(2) yes
Zn1 N3 . 2.185(2) yes
N1 C1 . 1.336(4) yes
N1 C5 . 1.349(3) yes
N2 C6 . 1.339(3) yes
N2 C10 . 1.328(4) yes
N3 C11 . 1.345(4) yes
N3 C15 . 1.338(4) yes
C1 C2 . 1.380(4) yes
C1 H11 . 0.932 no
C2 C3 . 1.383(4) yes
C2 H21 . 0.925 no
C3 C4 . 1.389(4) yes
C3 H31 . 0.927 no
C4 C5 . 1.389(4) yes
C4 H41 . 0.937 no
C5 C6 . 1.490(4) yes
C6 C7 . 1.380(4) yes
C7 C8 . 1.402(4) yes
C7 H71 . 0.918 no
C8 C9 . 1.398(4) yes
C8 C16 . 1.540(4) yes
C8 C9 . 1.398(4) yes
C8 C116 . 1.525(7) yes
C9 C10 . 1.390(4) yes
C9 H91 . 0.933 no
C10 C11 . 1.494(4) yes
C11 C12 . 1.386(4) yes
C12 C13 . 1.390(4) yes
C12 H121 . 0.926 no
C13 C14 . 1.373(4) yes
C13 H131 . 0.939 no
C14 C15 . 1.391(4) yes
C14 H141 . 0.926 no
C15 H151 . 0.936 no
C16 C17 . 1.512(5) yes
C16 C18 . 1.540(5) yes
C16 C19 . 1.548(5) yes
C17 H171 . 0.966 no
C17 H173 . 0.968 no
C17 H172 . 0.959 no
C18 H181 . 0.959 no
C18 H182 . 0.963 no
C18 H183 . 0.972 no
C19 H191 . 0.954 no
C19 H192 . 0.963 no
C19 H193 . 0.968 no
C116 C117 . 1.527(9) yes
C116 C118 . 1.524(9) yes
C116 C119 . 1.518(9) yes
C117 H1171 . 0.962 no
C117 H1172 . 0.961 no
C117 H1173 . 0.961 no
C118 H1182 . 0.960 no
C118 H1181 . 0.962 no
C118 H1183 . 0.963 no
C119 H1192 . 0.959 no
C119 H1191 . 0.962 no
C119 H1193 . 0.958 no
P1 F1 . 1.598(4) yes
P1 F2 . 1.594(5) yes
P1 F3 . 1.615(6) yes
P1 F4 . 1.597(5) yes
P1 F5 . 1.612(4) yes
P1 F6 . 1.596(4) yes
P101 F101 . 1.615(7) yes
P101 F102 . 1.603(8) yes
P101 F103 . 1.614(8) yes
P101 F104 . 1.602(8) yes
P101 F105 . 1.593(7) yes
P101 F106 . 1.607(7) yes

loop_
_geom_hbond_atom_site_label_D
_geom_hbond_atom_site_label_H
_geom_hbond_atom_site_label_A
_geom_hbond_site_symmetry_A
_geom_hbond_angle_DHA
_geom_hbond_distance_DH
_geom_hbond_distance_HA
_geom_hbond_distance_DA
_geom_hbond_publ_flag
C119 H1193 C4 3_655 139.5(3) 0.958 2.554 3.341(7) yes
